data_7704675
loop_
_publ_author_name
'Tsukada, Satoru'
'Abe, Takayuki'
'Abe, Naoya'
'Nakashima, Satoru'
'Yamamoto, Kazuki'
'Gunji, Takahiro'

_publ_section_title
;
 Benzenedithiolate-bridged MoFe complexes: structures, oxidation states,
 and reactivities.
;
_journal_issue 26
_journal_name_full 'Dalton transactions (Cambridge, England : 2003)'
_journal_page_first 9048
_journal_page_last 9056
_journal_paper_doi 10.1039/d0dt01428a
_journal_volume 49
_journal_year 2020
_chemical_formula_sum 'C22 H26 Fe2 Mo0 O4 P2 S4'
_chemical_formula_weight 656.31
_chemical_properties_physical Air-sensitive
_space_group_IT_number 14
_space_group_name_Hall '-P 2yn'
_space_group_name_H-M_alt 'P 1 21/n 1'
_symmetry_cell_setting monoclinic
_symmetry_space_group_name_H-M 'P 1 21/n 1'
_atom_sites_solution_hydrogens geom
_atom_sites_solution_primary direct
_atom_sites_solution_secondary difmap
_audit_creation_method SHELXL-97
_audit_update_record
;
2018-07-03 deposited with the CCDC.	2020-06-17 downloaded from the CCDC.
;
_cell_angle_alpha 90.00
_cell_angle_beta 110.696(3)
_cell_angle_gamma 90.00
_cell_formula_units_Z 2
_cell_length_a 9.5169(14)
_cell_length_b 13.9270(19)
_cell_length_c 10.8610(16)
_cell_measurement_reflns_used 676
_cell_measurement_temperature 103
_cell_measurement_theta_max 24.06
_cell_measurement_theta_min 2.45
_cell_volume 1346.6(3)
_computing_cell_refinement 'SMART (Bruker AXS)'
_computing_data_collection 'SMART '
_computing_data_reduction 'SAINT (Bruker AXS)'
_computing_molecular_graphics 'XSHEL (Bruker AXS,2002)'
_computing_publication_material 'XCIF (Bruker AXS, 2001)'
_computing_structure_refinement 'SHELXL-97 (Sheldrick, 1997)'
_computing_structure_solution 'SHELXS-97 (Sheldrick, 1997)'
_diffrn_ambient_temperature 103
_diffrn_detector_area_resol_mean 8.333
_diffrn_measured_fraction_theta_full 0.995
_diffrn_measured_fraction_theta_max 0.994
_diffrn_measurement_device_type 'Bruker APEX CCD area detector'
_diffrn_measurement_method 'phi and omega scans'
_diffrn_radiation_monochromator graphite
_diffrn_radiation_source 'fine-focus sealed tube'
_diffrn_radiation_type MoK\a
_diffrn_radiation_wavelength 0.71073
_diffrn_reflns_av_R_equivalents 0.0896
_diffrn_reflns_av_sigmaI/netI 0.1184
_diffrn_reflns_limit_h_max 10
_diffrn_reflns_limit_h_min -11
_diffrn_reflns_limit_k_max 9
_diffrn_reflns_limit_k_min -16
_diffrn_reflns_limit_l_max 13
_diffrn_reflns_limit_l_min -13
_diffrn_reflns_number 6740
_diffrn_reflns_theta_full 25.00
_diffrn_reflns_theta_max 25.41
_diffrn_reflns_theta_min 2.45
_exptl_absorpt_coefficient_mu 1.534
_exptl_absorpt_correction_T_max 0.9273
_exptl_absorpt_correction_T_min 0.9136
_exptl_absorpt_correction_type empirical
_exptl_absorpt_process_details
;
SADABS Sheldrick 1996
;
_exptl_crystal_colour black
_exptl_crystal_density_diffrn 1.619
_exptl_crystal_density_method 'not measured'
_exptl_crystal_description block
_exptl_crystal_F_000 672
_exptl_crystal_recrystallization_method 'Re-crystallisation from solvent: Chloroform/hexane'
_exptl_crystal_size_max 0.06
_exptl_crystal_size_mid 0.06
_exptl_crystal_size_min 0.05
_refine_diff_density_max 0.923
_refine_diff_density_min -0.693
_refine_diff_density_rms 0.155
_refine_ls_extinction_method none
_refine_ls_goodness_of_fit_ref 1.075
_refine_ls_hydrogen_treatment constr
_refine_ls_matrix_type full
_refine_ls_number_parameters 157
_refine_ls_number_reflns 2473
_refine_ls_number_restraints 43
_refine_ls_restrained_S_all 1.067
_refine_ls_R_factor_all 0.1273
_refine_ls_R_factor_gt 0.0737
_refine_ls_shift/su_max 0.000
_refine_ls_shift/su_mean 0.000
_refine_ls_structure_factor_coef Fsqd
_refine_ls_weighting_details 'calc w=1/[\s^2^(Fo^2^)+(0.0580P)^2^+3.4413P] where P=(Fo^2^+2Fc^2^)/3'
_refine_ls_weighting_scheme calc
_refine_ls_wR_factor_gt 0.1434
_refine_ls_wR_factor_ref 0.1616
_reflns_number_gt 1564
_reflns_number_total 2473
_reflns_threshold_expression >2sigma
_cod_data_source_file d0dt01428a2.cif
_cod_data_source_block p1pme3f
_cod_depositor_comments
;
The following automatic conversions were performed:

data item '_symmetry_cell_setting' value 'Monoclinic' was changed to
'monoclinic' in accordance with the
/home/data/users/saulius/crontab/automatic-downloads/rss-feeds/RSC/lib/dictionaries/cif_core.dic
dictionary named 'cif_core.dic' version 2.4.2 last updated on
2011-04-26.

Automatic conversion script
Id: cif_fix_values 7556 2019-12-06 15:28:31Z antanas 

 Adding full bibliography for 7704674--7704676.cif.
;
_cod_original_sg_symbol_H-M 'P2(1)/n  '
_cod_database_code 7704675

loop_
_symmetry_equiv_pos_as_xyz
'x, y, z'
'-x+1/2, y+1/2, -z+1/2'
'-x, -y, -z'
'x-1/2, -y-1/2, z-1/2'

loop_
_atom_site_label
_atom_site_type_symbol
_atom_site_fract_x
_atom_site_fract_y
_atom_site_fract_z
_atom_site_U_iso_or_equiv
_atom_site_adp_type
_atom_site_occupancy
_atom_site_symmetry_multiplicity
_atom_site_calc_flag
_atom_site_refinement_flags
_atom_site_disorder_assembly
_atom_site_disorder_group
Fe1 Fe 0.86553(10) 0.00177(8) 0.57210(9) 0.0110(3) Uani 1 1 d . . .
S4 S 1.07931(18) 0.08904(14) 0.58147(16) 0.0112(4) Uani 1 1 d . . .
P1 P 0.8354(2) 0.08723(16) 0.73703(18) 0.0156(5) Uani 1 1 d . . .
S2 S 1.02901(19) -0.09647(14) 0.73253(17) 0.0140(5) Uani 1 1 d . . .
O2 O 0.6530(6) 0.1215(4) 0.3712(5) 0.0235(13) Uani 1 1 d . . .
C20 C 0.7402(8) 0.0766(6) 0.4486(7) 0.0152(17) Uani 1 1 d . . .
O1 O 0.6278(6) -0.1341(4) 0.5587(5) 0.0248(14) Uani 1 1 d . . .
C8 C 0.7191(7) -0.0808(6) 0.5668(6) 0.0121(16) Uani 1 1 d . . .
C9 C 1.0225(7) 0.1999(5) 0.4952(7) 0.0118(15) Uani 1 1 d U . .
C10 C 0.9083(7) 0.2876(6) 0.2940(7) 0.0136(16) Uani 1 1 d U . .
H10 H 0.8684 0.2900 0.2006 0.016 Uiso 1 1 calc R . .
C11 C 1.0250(8) 0.2842(6) 0.5668(7) 0.0180(16) Uani 1 1 d U . .
H11 H 1.0665 0.2835 0.6603 0.022 Uiso 1 1 calc R . .
C12 C 0.9668(7) 0.3682(6) 0.5008(7) 0.0153(16) Uani 1 1 d U . .
H12 H 0.9683 0.4256 0.5485 0.018 Uiso 1 1 calc R . .
C13 C 0.9068(8) 0.3681(6) 0.3655(7) 0.0175(16) Uani 1 1 d U . .
H13 H 0.8632 0.4253 0.3207 0.021 Uiso 1 1 calc R . .
C15 C 1.0058(8) 0.1210(6) 0.8688(7) 0.0178(18) Uani 1 1 d . . .
H15A H 1.0618 0.1672 0.8358 0.027 Uiso 1 1 calc R . .
H15B H 1.0677 0.0638 0.9018 0.027 Uiso 1 1 calc R . .
H15C H 0.9805 0.1504 0.9403 0.027 Uiso 1 1 calc R . .
C16 C 0.7334(8) 0.1994(6) 0.6910(7) 0.0189(18) Uani 1 1 d . . .
H16A H 0.7216 0.2286 0.7689 0.028 Uiso 1 1 calc R . .
H16B H 0.6342 0.1870 0.6246 0.028 Uiso 1 1 calc R . .
H16C H 0.7894 0.2432 0.6547 0.028 Uiso 1 1 calc R . .
C17 C 1.0315(7) -0.2013(6) 0.6418(7) 0.0131(17) Uani 1 1 d . . .
C18 C 0.7318(9) 0.0227(5) 0.8234(7) 0.0180(18) Uani 1 1 d . . .
H18A H 0.7771 -0.0408 0.8497 0.027 Uiso 1 1 calc R . .
H18B H 0.6270 0.0151 0.7651 0.027 Uiso 1 1 calc R . .
H18C H 0.7356 0.0589 0.9018 0.027 Uiso 1 1 calc R . .

loop_
_atom_site_aniso_label
_atom_site_aniso_U_11
_atom_site_aniso_U_22
_atom_site_aniso_U_33
_atom_site_aniso_U_23
_atom_site_aniso_U_13
_atom_site_aniso_U_12
Fe1 0.0113(5) 0.0116(7) 0.0097(5) 0.0009(5) 0.0031(4) 0.0006(5)
S4 0.0127(8) 0.0090(11) 0.0104(8) -0.0002(8) 0.0022(7) -0.0004(8)
P1 0.0169(9) 0.0164(13) 0.0152(10) -0.0020(9) 0.0077(8) 0.0016(9)
S2 0.0161(9) 0.0126(12) 0.0114(9) 0.0000(8) 0.0025(7) 0.0014(8)
O2 0.020(3) 0.025(4) 0.024(3) 0.010(3) 0.006(2) 0.006(3)
C20 0.017(4) 0.015(5) 0.017(4) 0.002(4) 0.010(3) -0.002(3)
O1 0.019(3) 0.031(4) 0.028(3) -0.001(3) 0.012(2) -0.011(3)
C8 0.012(3) 0.015(5) 0.008(3) 0.005(3) 0.003(3) 0.003(3)
C9 0.013(3) 0.010(3) 0.014(3) 0.006(3) 0.007(2) 0.000(3)
C10 0.014(3) 0.016(4) 0.010(3) 0.002(3) 0.005(3) 0.000(3)
C11 0.018(3) 0.019(4) 0.018(3) 0.001(3) 0.008(3) 0.001(3)
C12 0.016(3) 0.008(4) 0.024(3) -0.002(3) 0.010(3) 0.002(3)
C13 0.018(3) 0.015(4) 0.022(3) 0.001(3) 0.010(3) 0.000(3)
C15 0.018(4) 0.024(5) 0.012(4) -0.004(3) 0.007(3) 0.002(3)
C16 0.016(4) 0.014(5) 0.022(4) -0.005(4) 0.002(3) -0.001(3)
C17 0.006(3) 0.010(5) 0.021(4) 0.001(3) 0.004(3) -0.002(3)
C18 0.031(4) 0.005(5) 0.027(4) 0.001(3) 0.022(4) 0.006(3)

loop_
_atom_type_symbol
_atom_type_description
_atom_type_scat_dispersion_real
_atom_type_scat_dispersion_imag
_atom_type_scat_source
C C 0.0033 0.0016 'International Tables Vol C Tables 4.2.6.8 and 6.1.1.4'
H H 0.0000 0.0000 'International Tables Vol C Tables 4.2.6.8 and 6.1.1.4'
O O 0.0106 0.0060 'International Tables Vol C Tables 4.2.6.8 and 6.1.1.4'
P P 0.1023 0.0942 'International Tables Vol C Tables 4.2.6.8 and 6.1.1.4'
S S 0.1246 0.1234 'International Tables Vol C Tables 4.2.6.8 and 6.1.1.4'
Fe Fe 0.3463 0.8444 'International Tables Vol C Tables 4.2.6.8 and 6.1.1.4'
Mo Mo -1.6832 0.6857 'International Tables Vol C Tables 4.2.6.8 and 6.1.1.4'

loop_
_geom_angle_atom_site_label_1
_geom_angle_atom_site_label_2
_geom_angle_atom_site_label_3
_geom_angle
_geom_angle_site_symmetry_1
_geom_angle_site_symmetry_3
_geom_angle_publ_flag
C20 Fe1 C8 92.6(3) . . ?
C20 Fe1 P1 92.9(2) . . ?
C8 Fe1 P1 92.8(2) . . ?
C20 Fe1 S4 92.3(2) . 3_756 ?
C8 Fe1 S4 89.9(2) . 3_756 ?
P1 Fe1 S4 174.11(8) . 3_756 ?
C20 Fe1 S2 179.7(3) . . ?
C8 Fe1 S2 87.3(2) . . ?
P1 Fe1 S2 87.39(8) . . ?
S4 Fe1 S2 87.48(7) 3_756 . ?
C20 Fe1 S4 94.0(2) . . ?
C8 Fe1 S4 171.3(2) . . ?
P1 Fe1 S4 92.52(8) . . ?
S4 Fe1 S4 84.22(7) 3_756 . ?
S2 Fe1 S4 86.10(7) . . ?
C9 S4 Fe1 101.5(2) . 3_756 ?
C9 S4 Fe1 109.2(2) . . ?
Fe1 S4 Fe1 95.78(7) 3_756 . ?
C15 P1 C16 103.7(4) . . ?
C15 P1 C18 102.6(4) . . ?
C16 P1 C18 103.5(4) . . ?
C15 P1 Fe1 115.9(2) . . ?
C16 P1 Fe1 116.2(3) . . ?
C18 P1 Fe1 113.2(3) . . ?
C17 S2 Fe1 101.8(2) . . ?
O2 C20 Fe1 175.6(7) . . ?
O1 C8 Fe1 177.1(7) . . ?
C17 C9 C11 120.6(7) 3_756 . ?
C17 C9 S4 120.1(6) 3_756 . ?
C11 C9 S4 119.2(6) . . ?
C13 C10 C17 120.2(7) . 3_756 ?
C13 C10 H10 119.9 . . ?
C17 C10 H10 119.9 3_756 . ?
C12 C11 C9 119.7(7) . . ?
C12 C11 H11 120.2 . . ?
C9 C11 H11 120.2 . . ?
C13 C12 C11 119.5(7) . . ?
C13 C12 H12 120.3 . . ?
C11 C12 H12 120.3 . . ?
C10 C13 C12 121.7(7) . . ?
C10 C13 H13 119.2 . . ?
C12 C13 H13 119.2 . . ?
P1 C15 H15A 109.5 . . ?
P1 C15 H15B 109.5 . . ?
H15A C15 H15B 109.5 . . ?
P1 C15 H15C 109.5 . . ?
H15A C15 H15C 109.5 . . ?
H15B C15 H15C 109.5 . . ?
P1 C16 H16A 109.5 . . ?
P1 C16 H16B 109.5 . . ?
H16A C16 H16B 109.5 . . ?
P1 C16 H16C 109.5 . . ?
H16A C16 H16C 109.5 . . ?
H16B C16 H16C 109.5 . . ?
C9 C17 C10 118.3(7) 3_756 3_756 ?
C9 C17 S2 120.8(6) 3_756 . ?
C10 C17 S2 120.9(5) 3_756 . ?
P1 C18 H18A 109.5 . . ?
P1 C18 H18B 109.5 . . ?
H18A C18 H18B 109.5 . . ?
P1 C18 H18C 109.5 . . ?
H18A C18 H18C 109.5 . . ?
H18B C18 H18C 109.5 . . ?

loop_
_geom_bond_atom_site_label_1
_geom_bond_atom_site_label_2
_geom_bond_distance
_geom_bond_site_symmetry_2
_geom_bond_publ_flag
Fe1 C20 1.783(8) . ?
Fe1 C8 1.793(8) . ?
Fe1 P1 2.252(2) . ?
Fe1 S4 2.297(2) 3_756 ?
Fe1 S2 2.326(2) . ?
Fe1 S4 2.341(2) . ?
S4 C9 1.788(7) . ?
S4 Fe1 2.297(2) 3_756 ?
P1 C15 1.805(7) . ?
P1 C16 1.814(8) . ?
P1 C18 1.821(7) . ?
S2 C17 1.766(8) . ?
O2 C20 1.137(8) . ?
O1 C8 1.121(8) . ?
C9 C17 1.391(10) 3_756 ?
C9 C11 1.404(10) . ?
C10 C13 1.365(10) . ?
C10 C17 1.407(10) 3_756 ?
C10 H10 0.9500 . ?
C11 C12 1.382(10) . ?
C11 H11 0.9500 . ?
C12 C13 1.376(10) . ?
C12 H12 0.9500 . ?
C13 H13 0.9500 . ?
C15 H15A 0.9800 . ?
C15 H15B 0.9800 . ?
C15 H15C 0.9800 . ?
C16 H16A 0.9800 . ?
C16 H16B 0.9800 . ?
C16 H16C 0.9800 . ?
C17 C9 1.391(10) 3_756 ?
C17 C10 1.407(10) 3_756 ?
C18 H18A 0.9800 . ?
C18 H18B 0.9800 . ?
C18 H18C 0.9800 . ?
